data_7707194
loop_
_publ_author_name
'Muthuramalingam, Sethuraman'
'Velusamy, Marappan'
'Mayilmurugan, Ramasamy'

_publ_section_title
;
 Fixation of atmospheric CO<sub>2</sub> as C1-feedstock by nickel(ii)
 complexes.
;
_journal_issue 23
_journal_name_full 'Dalton transactions (Cambridge, England : 2003)'
_journal_page_first 7984
_journal_page_last 7994
_journal_paper_doi 10.1039/d0dt03887c
_journal_volume 50
_journal_year 2021
_chemical_absolute_configuration ad
_chemical_formula_moiety 'C31 H54 N6 Ni2 O7, 2(Cl O4), C3 H6 O, 2(H2 O)'
_chemical_formula_sum 'C34 H64 Cl2 N6 Ni2 O18'
_chemical_formula_weight 1033.23
_chemical_name_common
'(mu2-carbonatato)-diaqua-bis(1-[(4-methoxy-3,5-dimethylpyridin-2-yl)methyl]-4-methyl-1,4-diazepane-N,N',N")-di-nickel(II) diperchlorate acetone solvate dihydrate'
_chemical_name_systematic
'(mu2-carbonatato)-diaqua-bis(1-[(4-methoxy-3,5-dimethylpyridin-2-yl)methyl]-4-methyl-1,4-diazepane-N,N',N")-di-nickel(II) diperchlorate acetone solvate dihydrate'
_space_group_crystal_system orthorhombic
_space_group_IT_number 19
_space_group_name_Hall 'P 2ac 2ab'
_space_group_name_H-M_alt 'P 21 21 21'
_atom_sites_solution_hydrogens mixed
_audit_creation_method 'manual edited SHELXL-2014/6.cif file'
_audit_update_record
;
2021-04-23 deposited with the CCDC.	2021-04-26 downloaded from the CCDC.
;
_cell_angle_alpha 90
_cell_angle_beta 90
_cell_angle_gamma 90
_cell_formula_units_Z 4
_cell_length_a 11.7462(7)
_cell_length_b 15.1861(9)
_cell_length_c 25.9560(16)
_cell_measurement_reflns_used 3853
_cell_measurement_temperature 290.9(4)
_cell_measurement_theta_max 28.570
_cell_measurement_theta_min 3.985
_cell_volume 4630.0(5)
_computing_cell_refinement 'CrysAlisPro 1.171.38.43 (Rigaku OD, 2015)'
_computing_data_collection 'CrysAlisPro 1.171.38.43 (Rigaku OD, 2015)'
_computing_data_reduction 'CrysAlisPro 1.171.38.43 (Rigaku OD, 2015)'
_computing_structure_refinement 'SHELXL-2014/6 (Sheldrick, 2014)'
_computing_structure_solution 'SHELXS-97 (Sheldrick, 2008)'
_diffrn_ambient_temperature 290.9(4)
_diffrn_detector 'CCD plate'
_diffrn_detector_area_resol_mean 8.0640
_diffrn_detector_type Eos
_diffrn_measured_fraction_theta_full 0.984
_diffrn_measured_fraction_theta_max 0.984
_diffrn_measurement_details
;
List of Runs (angles in degrees, time in seconds):

  # Type    Start    End  Width  t~exp~   \w     \q     \k     \f   Frames
#--------------------------------------------------------------------------
  1  \w    -25.00  23.00   0.50    3.40    --  -17.74 -99.00 120.00   96
  2  \w    -49.00  50.00   0.50    3.40    --   20.09 -77.00-150.00  198
;
_diffrn_measurement_device 'four-circle diffractometer'
_diffrn_measurement_device_type 'Xcalibur, Eos, Gemini'
_diffrn_measurement_method '\w scans'
_diffrn_radiation_monochromator graphite
_diffrn_radiation_probe x-ray
_diffrn_radiation_type 'Mo K\a'
_diffrn_radiation_wavelength 0.71073
_diffrn_reflns_av_R_equivalents 0.0422
_diffrn_reflns_av_unetI/netI 0.0753
_diffrn_reflns_Laue_measured_fraction_full 0.984
_diffrn_reflns_Laue_measured_fraction_max 0.984
_diffrn_reflns_limit_h_max 15
_diffrn_reflns_limit_h_min -14
_diffrn_reflns_limit_k_max 19
_diffrn_reflns_limit_k_min -17
_diffrn_reflns_limit_l_max 19
_diffrn_reflns_limit_l_min -32
_diffrn_reflns_number 13024
_diffrn_reflns_point_group_measured_fraction_full 0.899
_diffrn_reflns_point_group_measured_fraction_max 0.899
_diffrn_reflns_theta_full 27.000
_diffrn_reflns_theta_max 27.000
_diffrn_reflns_theta_min 3.414
_diffrn_source 'fine-focus sealed X-ray tube'
_diffrn_source_type 'Enhance (Mo) X-ray Source'
_exptl_absorpt_coefficient_mu 1.005
_exptl_absorpt_correction_T_max 1.00000
_exptl_absorpt_correction_T_min 0.62614
_exptl_absorpt_correction_type multi-scan
_exptl_absorpt_process_details
;
CrysAlisPro 1.171.38.43 (Rigaku Oxford Diffraction, 2015)
Empirical absorption correction using spherical harmonics,
 implemented in SCALE3 ABSPACK scaling algorithm.
;
_exptl_crystal_colour blue
_exptl_crystal_density_diffrn 1.482
_exptl_crystal_description block
_exptl_crystal_F_000 2176
_exptl_crystal_size_max 0.13
_exptl_crystal_size_mid 0.10
_exptl_crystal_size_min 0.08
_refine_diff_density_max 0.613
_refine_diff_density_min -0.454
_refine_diff_density_rms 0.073
_refine_ls_abs_structure_details
;
 Flack x determined using 2513 quotients [(I+)-(I-)]/[(I+)+(I-)]
 (Parsons, Flack and Wagner, Acta Cryst. B69 (2013) 249-259).
;
_refine_ls_abs_structure_Flack -0.025(13)
_refine_ls_extinction_method none
_refine_ls_goodness_of_fit_ref 1.006
_refine_ls_hydrogen_treatment mixed
_refine_ls_matrix_type full
_refine_ls_number_parameters 612
_refine_ls_number_reflns 9085
_refine_ls_number_restraints 90
_refine_ls_restrained_S_all 1.026
_refine_ls_R_factor_all 0.0648
_refine_ls_R_factor_gt 0.0522
_refine_ls_shift/su_max 0.001
_refine_ls_shift/su_mean 0.000
_refine_ls_structure_factor_coef Fsqd
_refine_ls_weighting_details 'w=1/[\s^2^(Fo^2^)+(0.0636P)^2^] where P=(Fo^2^+2Fc^2^)/3'
_refine_ls_weighting_scheme calc
_refine_ls_wR_factor_gt 0.1178
_refine_ls_wR_factor_ref 0.1285
_reflns_Friedel_coverage 0.649
_reflns_Friedel_fraction_full 0.793
_reflns_Friedel_fraction_max 0.793
_reflns_number_gt 7600
_reflns_number_total 9085
_reflns_threshold_expression 'I > 2\s(I)'
_cod_data_source_file d0dt03887c2.cif
_cod_data_source_block MU4a
_cod_depositor_comments 'Adding full bibliography for 7707193--7707196.cif.'
_cod_database_code 7707194
_shelx_space_group_comment
;
The symmetry employed for this shelxl refinement is uniquely defined
by the following loop, which should always be used as a source of
symmetry information in preference to the above space-group names.
They are only intended as comments.
;
_shelx_estimated_absorpt_t_min 0.880
_shelx_estimated_absorpt_t_max 0.924
_exptl_absorpt_special_details
;
Empirical correction (ABSPACK) includes:
- Absorption correction using spherical harmonics
- Frame scaling
;
_shelxl_version_number 2014/6

loop_
_space_group_symop_operation_xyz
'x, y, z'
'-x+1/2, -y, z+1/2'
'-x, y+1/2, -z+1/2'
'x+1/2, -y+1/2, -z'

loop_
_atom_site_label
_atom_site_type_symbol
_atom_site_fract_x
_atom_site_fract_y
_atom_site_fract_z
_atom_site_U_iso_or_equiv
_atom_site_adp_type
_atom_site_occupancy
_atom_site_site_symmetry_order
_atom_site_calc_flag
_atom_site_refinement_flags_posn
_atom_site_refinement_flags_adp
_atom_site_refinement_flags_occupancy
_atom_site_disorder_assembly
_atom_site_disorder_group
Ni1 Ni 0.26579(5) 0.65047(4) 0.42049(3) 0.02735(17) Uani 1 1 d . . . . .
Ni2 Ni 0.62927(5) 0.59765(4) 0.45958(3) 0.02986(18) Uani 1 1 d . . . . .
C31 C 0.4481(4) 0.6832(3) 0.4672(2) 0.0264(11) Uani 1 1 d . . . . .
O1 O 0.4485(3) 0.6165(2) 0.43646(15) 0.0293(8) Uani 1 1 d . . . . .
O2 O 0.5427(3) 0.7060(2) 0.48721(15) 0.0331(9) Uani 1 1 d . . . . .
O3 O 0.3528(3) 0.7208(2) 0.47571(15) 0.0329(9) Uani 1 1 d . . . . .
N1 N 0.3236(4) 0.7199(3) 0.35761(19) 0.0320(11) Uani 1 1 d . . . . .
C1 C 0.3916(5) 0.7902(4) 0.3584(2) 0.0380(13) Uani 1 1 d . . . . .
H1 H 0.4103 0.8145 0.3902 0.046 Uiso 1 1 calc R U . . .
C2 C 0.4354(6) 0.8286(4) 0.3150(3) 0.0441(15) Uani 1 1 d . . . . .
C3 C 0.4046(6) 0.7929(5) 0.2679(2) 0.0495(17) Uani 1 1 d . . . . .
C4 C 0.3299(6) 0.7212(5) 0.2657(2) 0.0463(16) Uani 1 1 d . . . . .
C5 C 0.2910(5) 0.6877(4) 0.3121(2) 0.0365(13) Uani 1 1 d . . . . .
C6 C 0.5118(7) 0.9090(5) 0.3190(3) 0.069(2) Uani 1 1 d . . . . .
H61 H 0.5169 0.9272 0.3544 0.104 Uiso 1 1 calc R U . . .
H62 H 0.4803 0.9561 0.2988 0.104 Uiso 1 1 calc R U . . .
H63 H 0.5864 0.8948 0.3064 0.104 Uiso 1 1 calc R U . . .
C7 C 0.2900(8) 0.6854(7) 0.2146(3) 0.083(3) Uani 1 1 d . . . . .
H701 H 0.3281 0.6308 0.2076 0.125 Uiso 1 1 calc R U . . .
H702 H 0.3070 0.7270 0.1879 0.125 Uiso 1 1 calc R U . . .
H703 H 0.2093 0.6755 0.2159 0.125 Uiso 1 1 calc R U . . .
O4 O 0.4435(5) 0.8284(4) 0.2232(2) 0.0710(16) Uani 1 1 d . . . . .
C8 C 0.5479(9) 0.7971(9) 0.2073(4) 0.100(4) Uani 1 1 d . . . . .
H801 H 0.6027 0.8054 0.2343 0.151 Uiso 1 1 calc R U . . .
H802 H 0.5718 0.8287 0.1772 0.151 Uiso 1 1 calc R U . . .
H803 H 0.5418 0.7356 0.1994 0.151 Uiso 1 1 calc R U . . .
C9 C 0.2054(6) 0.6143(4) 0.3144(2) 0.0439(15) Uani 1 1 d . . . . .
H901 H 0.1298 0.6385 0.3093 0.053 Uiso 1 1 calc R U . . .
H902 H 0.2201 0.5733 0.2865 0.053 Uiso 1 1 calc R U . . .
N2 N 0.2085(4) 0.5664(3) 0.36356(19) 0.0316(10) Uani 1 1 d . . . . .
C10 C 0.0944(5) 0.5356(5) 0.3799(2) 0.0426(15) Uani 1 1 d . . . . .
H101 H 0.0779 0.4794 0.3637 0.051 Uiso 1 1 calc R U . . .
H102 H 0.0372 0.5775 0.3688 0.051 Uiso 1 1 calc R U . . .
C11 C 0.0892(5) 0.5253(4) 0.4389(2) 0.0402(14) Uani 1 1 d . . . . .
H111 H 0.0307 0.5639 0.4525 0.048 Uiso 1 1 calc R U . . .
H112 H 0.0682 0.4652 0.4473 0.048 Uiso 1 1 calc R U . . .
N3 N 0.1987(4) 0.5463(3) 0.4639(2) 0.0355(11) Uani 1 1 d . . . . .
C12 C 0.2906(5) 0.4925(4) 0.3616(3) 0.0411(15) Uani 1 1 d . . . . .
H121 H 0.3673 0.5162 0.3612 0.049 Uiso 1 1 calc R U . . .
H122 H 0.2794 0.4601 0.3298 0.049 Uiso 1 1 calc R U . . .
C13 C 0.2791(5) 0.4296(4) 0.4067(3) 0.0465(16) Uani 1 1 d . . . . .
H131 H 0.2101 0.3955 0.4017 0.056 Uiso 1 1 calc R U . . .
H132 H 0.3425 0.3888 0.4055 0.056 Uiso 1 1 calc R U . . .
C14 C 0.2751(5) 0.4692(4) 0.4598(3) 0.0422(14) Uani 1 1 d . . . . .
H141 H 0.2500 0.4245 0.4840 0.051 Uiso 1 1 calc R U . . .
H142 H 0.3514 0.4869 0.4696 0.051 Uiso 1 1 calc R U . . .
C15 C 0.1795(6) 0.5685(5) 0.5184(3) 0.0508(17) Uani 1 1 d . . . . .
H151 H 0.1411 0.5205 0.5351 0.076 Uiso 1 1 calc R U . . .
H152 H 0.1334 0.6206 0.5206 0.076 Uiso 1 1 calc R U . . .
H153 H 0.2513 0.5788 0.5350 0.076 Uiso 1 1 calc R U . . .
O5 O 0.1148(3) 0.7191(2) 0.42393(11) 0.0424(10) Uani 1 1 d D . . . .
H51 H 0.0998(17) 0.7394(8) 0.45324(18) 0.050(10) Uiso 1 1 d D U . . .
H52 H 0.111(5) 0.7523(4) 0.3981(2) 0.050(10) Uiso 1 1 d D U . . .
N4 N 0.5723(4) 0.5126(3) 0.51525(19) 0.0332(11) Uani 1 1 d . . . . .
C16 C 0.4994(5) 0.5299(4) 0.5524(2) 0.0396(14) Uani 1 1 d . . . . .
H16 H 0.4739 0.5876 0.5556 0.048 Uiso 1 1 calc R U . . .
C17 C 0.4577(6) 0.4685(5) 0.5870(3) 0.0476(16) Uani 1 1 d . . . . .
C18 C 0.5042(6) 0.3853(4) 0.5828(3) 0.0516(17) Uani 1 1 d . . . . .
C19 C 0.5872(6) 0.3650(4) 0.5473(3) 0.0472(16) Uani 1 1 d . . . . .
C20 C 0.6148(5) 0.4308(4) 0.5112(3) 0.0368(14) Uani 1 1 d . . . . .
C21 C 0.3691(7) 0.4923(5) 0.6258(3) 0.063(2) Uani 1 1 d . . . . .
H211 H 0.2992 0.4627 0.6176 0.095 Uiso 1 1 calc R U . . .
H212 H 0.3571 0.5548 0.6253 0.095 Uiso 1 1 calc R U . . .
H213 H 0.3941 0.4746 0.6595 0.095 Uiso 1 1 calc R U . . .
C22 C 0.6489(7) 0.2795(4) 0.5475(4) 0.071(2) Uani 1 1 d . . . . .
H221 H 0.6405 0.2519 0.5806 0.106 Uiso 1 1 calc R U . . .
H222 H 0.7281 0.2895 0.5407 0.106 Uiso 1 1 calc R U . . .
H223 H 0.6178 0.2418 0.5213 0.106 Uiso 1 1 calc R U . . .
O6 O 0.4695(6) 0.3237(4) 0.6186(2) 0.0818(19) Uani 1 1 d . . . . .
C23 C 0.4008(9) 0.2538(6) 0.5992(4) 0.097(3) Uani 1 1 d . . . . .
H231 H 0.3223 0.2712 0.5997 0.145 Uiso 1 1 calc R U . . .
H232 H 0.4110 0.2025 0.6202 0.145 Uiso 1 1 calc R U . . .
H233 H 0.4231 0.2407 0.5644 0.145 Uiso 1 1 calc R U . . .
C24 C 0.6990(5) 0.4153(4) 0.4685(3) 0.0442(16) Uani 1 1 d . . . . .
H241 H 0.7754 0.4155 0.4827 0.053 Uiso 1 1 calc R U . . .
H242 H 0.6856 0.3576 0.4536 0.053 Uiso 1 1 calc R U . . .
N5 N 0.6917(4) 0.4826(3) 0.4272(2) 0.0377(12) Uani 1 1 d . . . . .
C25 C 0.8047(5) 0.5039(4) 0.4052(3) 0.0517(19) Uani 1 1 d . . . . .
H251 H 0.8227 0.4623 0.3780 0.062 Uiso 1 1 calc R U . . .
H252 H 0.8623 0.4984 0.4318 0.062 Uiso 1 1 calc R U . . .
C26 C 0.8063(5) 0.5980(5) 0.3834(3) 0.0471(16) Uani 1 1 d . . . . .
H261 H 0.8638 0.6322 0.4012 0.056 Uiso 1 1 calc R U . . .
H262 H 0.8268 0.5959 0.3472 0.056 Uiso 1 1 calc R U . . .
N6 N 0.6951(4) 0.6419(3) 0.3888(2) 0.0382(11) Uani 1 1 d . . . . .
C27 C 0.6109(5) 0.4569(4) 0.3868(3) 0.0462(16) Uani 1 1 d . . . . .
H271 H 0.5341 0.4612 0.4004 0.055 Uiso 1 1 calc R U . . .
H272 H 0.6244 0.3959 0.3776 0.055 Uiso 1 1 calc R U . . .
C28 C 0.6198(6) 0.5134(5) 0.3386(3) 0.0510(17) Uani 1 1 d . . . . .
H281 H 0.5567 0.4985 0.3161 0.061 Uiso 1 1 calc R U . . .
H282 H 0.6894 0.4975 0.3207 0.061 Uiso 1 1 calc R U . . .
C29 C 0.6197(5) 0.6132(4) 0.3465(3) 0.0467(16) Uani 1 1 d . . . . .
H291 H 0.6437 0.6416 0.3149 0.056 Uiso 1 1 calc R U . . .
H292 H 0.5426 0.6324 0.3539 0.056 Uiso 1 1 calc R U . . .
C30 C 0.7087(6) 0.7390(4) 0.3857(3) 0.0568(19) Uani 1 1 d . . . . .
H301 H 0.7420 0.7544 0.3531 0.085 Uiso 1 1 calc R U . . .
H302 H 0.7574 0.7588 0.4131 0.085 Uiso 1 1 calc R U . . .
H303 H 0.6355 0.7667 0.3888 0.085 Uiso 1 1 calc R U . . .
O7 O 0.7803(3) 0.6210(2) 0.49582(13) 0.0445(10) Uani 1 1 d D . . . .
H71 H 0.7953(17) 0.5974(7) 0.52429(19) 0.050(10) Uiso 1 1 d D U . . .
H72 H 0.8026(11) 0.6718(3) 0.5038(6) 0.050(10) Uiso 1 1 d D U . . .
O8 O 0.8336(4) 0.5248(2) 0.57619(15) 0.088(2) Uani 1 1 d D . . . .
H81 H 0.7977(7) 0.529(2) 0.60405(19) 0.113(19) Uiso 1 1 d D U . . .
H82 H 0.8686(7) 0.4768(3) 0.5733(13) 0.113(19) Uiso 1 1 d D U . . .
O9 O 0.5835(3) 0.6676(3) 0.65196(16) 0.0891(19) Uani 1 1 d D . . . .
H91 H 0.5378(6) 0.6726(19) 0.6767(2) 0.113(19) Uiso 1 1 d D U . . .
H92 H 0.6329(5) 0.6285(4) 0.6568(9) 0.113(19) Uiso 1 1 d D U . . .
O10 O 0.7177(7) 0.5195(5) 0.6667(4) 0.113(3) Uani 1 1 d . . . . .
C32 C 0.6918(8) 0.4520(7) 0.6883(4) 0.079(3) Uani 1 1 d . . . . .
C33 C 0.7448(8) 0.3769(5) 0.6783(4) 0.085(3) Uani 1 1 d . . . . .
H331 H 0.7757 0.3788 0.6441 0.128 Uiso 1 1 calc R U . . .
H332 H 0.6918 0.3290 0.6810 0.128 Uiso 1 1 calc R U . . .
H333 H 0.8053 0.3685 0.7027 0.128 Uiso 1 1 calc R U . . .
C34 C 0.5994(10) 0.4462(8) 0.7265(4) 0.105(4) Uani 1 1 d . . . . .
H341 H 0.5667 0.5035 0.7315 0.157 Uiso 1 1 calc R U . . .
H342 H 0.6293 0.4249 0.7585 0.157 Uiso 1 1 calc R U . . .
H343 H 0.5419 0.4065 0.7142 0.157 Uiso 1 1 calc R U . . .
Cl1 Cl 0.50934(18) 0.17230(14) 0.42790(9) 0.0699(6) Uani 1 1 d . U . . .
O11 O 0.4752(9) 0.2589(5) 0.4306(5) 0.156(4) Uani 1 1 d . U . . .
O12 O 0.4764(7) 0.1261(5) 0.4727(3) 0.104(2) Uani 1 1 d . U . . .
O13 O 0.4657(10) 0.1298(7) 0.3849(4) 0.159(4) Uani 1 1 d . U . . .
O14 O 0.6265(7) 0.1738(8) 0.4239(4) 0.150(3) Uani 1 1 d . U . . .
Cl2 Cl 0.8957(8) 0.8388(5) 0.2330(3) 0.0881(14) Uani 0.697(11) 1 d D U P A 1
O21 O 0.9095(14) 0.7718(8) 0.2701(5) 0.154(6) Uani 0.697(11) 1 d D U P A 1
O22 O 1.0059(10) 0.8663(10) 0.2181(6) 0.170(6) Uani 0.697(11) 1 d D U P A 1
O23 O 0.8356(13) 0.9104(9) 0.2529(6) 0.162(6) Uani 0.697(11) 1 d D U P A 1
O24 O 0.8386(14) 0.8053(11) 0.1895(5) 0.108(4) Uani 0.697(11) 1 d D U P A 1
Cl3 Cl 0.8919(18) 0.8213(13) 0.2398(8) 0.0881(14) Uani 0.303(11) 1 d D . P A 2
O31 O 0.811(2) 0.769(2) 0.2660(11) 0.154(6) Uani 0.303(11) 1 d D . P A 2
O32 O 1.001(2) 0.785(2) 0.2471(14) 0.170(6) Uani 0.303(11) 1 d D . P A 2
O33 O 0.890(3) 0.9078(15) 0.2589(15) 0.162(6) Uani 0.303(11) 1 d D . P A 2
O34 O 0.866(4) 0.823(3) 0.1868(9) 0.108(4) Uani 0.303(11) 1 d D . P A 2

loop_
_atom_site_aniso_label
_atom_site_aniso_U_11
_atom_site_aniso_U_22
_atom_site_aniso_U_33
_atom_site_aniso_U_23
_atom_site_aniso_U_13
_atom_site_aniso_U_12
Ni1 0.0234(3) 0.0247(3) 0.0340(3) -0.0010(3) 0.0009(3) 0.0019(3)
Ni2 0.0237(3) 0.0232(3) 0.0427(4) -0.0042(3) -0.0026(3) -0.0007(3)
C31 0.028(2) 0.019(2) 0.032(3) -0.002(2) 0.001(2) -0.001(2)
O1 0.0249(16) 0.0221(17) 0.041(2) -0.0060(17) 0.0006(17) 0.0010(14)
O2 0.0303(18) 0.0243(18) 0.045(2) -0.0067(18) -0.0056(18) -0.0013(15)
O3 0.036(2) 0.0261(18) 0.037(2) -0.0070(17) -0.0007(18) 0.0081(16)
N1 0.029(2) 0.030(2) 0.037(3) 0.002(2) 0.001(2) 0.0022(19)
C1 0.042(3) 0.033(3) 0.039(3) -0.004(3) 0.002(3) 0.002(3)
C2 0.048(3) 0.036(3) 0.049(4) 0.004(3) 0.004(3) 0.000(3)
C3 0.061(4) 0.049(4) 0.038(3) 0.018(3) 0.009(3) 0.006(3)
C4 0.048(4) 0.058(4) 0.032(3) 0.009(3) -0.002(3) 0.000(3)
C5 0.034(3) 0.045(3) 0.030(3) 0.002(3) -0.002(3) 0.005(3)
C6 0.083(5) 0.043(4) 0.082(5) 0.013(4) 0.028(5) -0.019(4)
C7 0.094(7) 0.120(8) 0.036(4) 0.005(5) -0.002(4) -0.025(6)
O4 0.084(4) 0.075(4) 0.054(3) 0.027(3) 0.015(3) 0.002(3)
C8 0.095(7) 0.142(10) 0.064(6) 0.016(7) 0.040(6) -0.011(7)
C9 0.048(3) 0.045(3) 0.038(3) 0.000(3) -0.007(3) -0.006(3)
N2 0.022(2) 0.032(2) 0.040(3) -0.003(2) 0.000(2) 0.0014(18)
C10 0.025(3) 0.048(4) 0.055(4) 0.000(3) -0.009(3) -0.006(3)
C11 0.025(2) 0.041(3) 0.054(4) 0.000(3) -0.001(3) -0.006(2)
N3 0.026(2) 0.035(2) 0.045(3) 0.006(2) 0.000(2) -0.0025(19)
C12 0.030(3) 0.036(3) 0.057(4) -0.010(3) 0.002(3) 0.004(2)
C13 0.040(3) 0.026(3) 0.074(5) -0.003(3) -0.003(4) 0.001(2)
C14 0.035(3) 0.030(3) 0.062(4) 0.014(3) -0.005(3) -0.002(2)
C15 0.050(4) 0.053(4) 0.049(4) 0.011(4) 0.003(3) -0.005(3)
O5 0.040(2) 0.044(2) 0.043(2) -0.002(2) 0.000(2) 0.0141(19)
N4 0.029(2) 0.026(2) 0.045(3) 0.003(2) -0.010(2) 0.0023(19)
C16 0.038(3) 0.034(3) 0.047(4) 0.007(3) -0.009(3) -0.002(3)
C17 0.050(4) 0.050(4) 0.043(4) 0.009(3) -0.007(3) -0.011(3)
C18 0.060(4) 0.043(4) 0.051(4) 0.010(4) -0.020(4) -0.011(3)
C19 0.051(3) 0.027(3) 0.063(4) 0.008(3) -0.020(4) -0.006(3)
C20 0.031(3) 0.027(3) 0.052(4) -0.001(3) -0.014(3) -0.001(2)
C21 0.072(5) 0.067(5) 0.050(4) 0.012(4) 0.009(4) -0.008(4)
C22 0.079(5) 0.034(3) 0.100(6) 0.012(4) -0.011(5) 0.009(4)
O6 0.124(5) 0.053(3) 0.068(4) 0.029(3) -0.009(4) -0.025(3)
C23 0.114(8) 0.061(5) 0.115(8) 0.018(6) 0.005(7) -0.044(6)
C24 0.035(3) 0.029(3) 0.069(4) -0.002(3) -0.007(3) 0.010(2)
N5 0.024(2) 0.029(2) 0.059(3) -0.008(3) -0.003(2) 0.0006(18)
C25 0.027(3) 0.048(4) 0.080(5) -0.016(4) 0.005(3) 0.004(3)
C26 0.024(2) 0.053(4) 0.064(4) -0.007(4) 0.011(3) 0.001(3)
N6 0.029(2) 0.039(3) 0.047(3) 0.002(3) 0.001(2) 0.002(2)
C27 0.038(3) 0.036(3) 0.065(4) -0.020(3) -0.003(3) 0.006(3)
C28 0.040(3) 0.063(4) 0.050(4) -0.020(4) -0.001(3) 0.002(3)
C29 0.034(3) 0.059(4) 0.047(3) 0.004(3) 0.004(3) 0.004(3)
C30 0.052(4) 0.046(4) 0.072(5) 0.008(4) 0.007(4) -0.013(3)
O7 0.039(2) 0.031(2) 0.063(3) -0.007(2) -0.019(2) -0.0069(18)
O8 0.120(5) 0.054(3) 0.091(4) 0.007(4) -0.034(4) 0.025(3)
O9 0.101(5) 0.077(4) 0.090(4) 0.024(4) 0.030(4) -0.008(4)
O10 0.120(6) 0.064(4) 0.155(7) 0.017(5) 0.013(6) -0.004(4)
C32 0.072(6) 0.082(7) 0.085(7) 0.012(6) -0.016(5) 0.002(5)
C33 0.085(6) 0.053(5) 0.118(8) 0.028(5) 0.023(6) 0.009(5)
C34 0.107(8) 0.109(8) 0.098(7) 0.002(7) -0.010(7) 0.033(7)
Cl1 0.0669(11) 0.0590(11) 0.0838(15) 0.0147(11) -0.0194(12) -0.0128(9)
O11 0.175(8) 0.083(5) 0.211(10) 0.031(6) -0.026(8) 0.019(5)
O12 0.112(5) 0.100(5) 0.098(4) 0.022(4) 0.002(4) -0.019(4)
O13 0.214(10) 0.144(8) 0.120(6) 0.014(5) -0.050(6) -0.078(8)
O14 0.087(4) 0.218(10) 0.145(7) -0.012(8) 0.012(5) -0.015(5)
Cl2 0.128(2) 0.063(4) 0.074(3) 0.003(2) -0.039(2) 0.003(2)
O21 0.198(15) 0.140(8) 0.125(7) 0.045(7) -0.064(10) -0.008(10)
O22 0.155(8) 0.166(13) 0.188(13) -0.022(10) -0.032(8) -0.014(8)
O23 0.221(15) 0.130(7) 0.136(8) -0.062(7) -0.067(10) 0.053(9)
O24 0.155(10) 0.082(8) 0.086(4) -0.011(5) -0.043(6) 0.013(6)
Cl3 0.128(2) 0.063(4) 0.074(3) 0.003(2) -0.039(2) 0.003(2)
O31 0.198(15) 0.140(8) 0.125(7) 0.045(7) -0.064(10) -0.008(10)
O32 0.155(8) 0.166(13) 0.188(13) -0.022(10) -0.032(8) -0.014(8)
O33 0.221(15) 0.130(7) 0.136(8) -0.062(7) -0.067(10) 0.053(9)
O34 0.155(10) 0.082(8) 0.086(4) -0.011(5) -0.043(6) 0.013(6)

loop_
_atom_type_symbol
_atom_type_description
_atom_type_scat_dispersion_real
_atom_type_scat_dispersion_imag
_atom_type_scat_source
C C 0.0033 0.0016 'International Tables Vol C Tables 4.2.6.8 and 6.1.1.4'
H H 0.0000 0.0000 'International Tables Vol C Tables 4.2.6.8 and 6.1.1.4'
N N 0.0061 0.0033 'International Tables Vol C Tables 4.2.6.8 and 6.1.1.4'
Ni Ni 0.3393 1.1124 'International Tables Vol C Tables 4.2.6.8 and 6.1.1.4'
O O 0.0106 0.0060 'International Tables Vol C Tables 4.2.6.8 and 6.1.1.4'
Cl Cl 0.1484 0.1585 'International Tables Vol C Tables 4.2.6.8 and 6.1.1.4'

loop_
_geom_angle_atom_site_label_1
_geom_angle_atom_site_label_2
_geom_angle_atom_site_label_3
_geom_angle
_geom_angle_site_symmetry_1
_geom_angle_site_symmetry_3
_geom_angle_publ_flag
N1 Ni1 O5 93.41(16) . . ?
N1 Ni1 O3 97.04(17) . . ?
O5 Ni1 O3 97.76(14) . . ?
N1 Ni1 N2 81.8(2) . . ?
O5 Ni1 N2 93.62(16) . . ?
O3 Ni1 N2 168.61(16) . . ?
N1 Ni1 N3 159.5(2) . . ?
O5 Ni1 N3 91.99(16) . . ?
O3 Ni1 N3 101.78(18) . . ?
N2 Ni1 N3 78.2(2) . . ?
N1 Ni1 O1 87.06(16) . . ?
O5 Ni1 O1 158.66(14) . . ?
O3 Ni1 O1 61.07(13) . . ?
N2 Ni1 O1 107.54(15) . . ?
N3 Ni1 O1 94.98(16) . . ?
N1 Ni1 C31 90.00(18) . . ?
O5 Ni1 C31 127.87(15) . . ?
O3 Ni1 C31 30.44(15) . . ?
N2 Ni1 C31 138.21(17) . . ?
N3 Ni1 C31 102.17(18) . . ?
O1 Ni1 C31 30.81(14) . . ?
O7 Ni2 N4 93.94(16) . . ?
O7 Ni2 O2 97.45(14) . . ?
N4 Ni2 O2 95.53(17) . . ?
O7 Ni2 N5 91.50(16) . . ?
N4 Ni2 N5 82.6(2) . . ?
O2 Ni2 N5 170.97(16) . . ?
O7 Ni2 N6 91.55(17) . . ?
N4 Ni2 N6 159.5(2) . . ?
O2 Ni2 N6 103.31(18) . . ?
N5 Ni2 N6 77.5(2) . . ?
O7 Ni2 O1 158.80(14) . . ?
N4 Ni2 O1 87.66(16) . . ?
O2 Ni2 O1 61.38(13) . . ?
N5 Ni2 O1 109.65(16) . . ?
N6 Ni2 O1 94.28(16) . . ?
O7 Ni2 C31 127.85(16) . . ?
N4 Ni2 C31 89.63(18) . . ?
O2 Ni2 C31 30.57(15) . . ?
N5 Ni2 C31 140.41(17) . . ?
N6 Ni2 C31 102.48(18) . . ?
O1 Ni2 C31 30.96(14) . . ?
O2 C31 O3 124.9(5) . . ?
O2 C31 O1 117.6(4) . . ?
O3 C31 O1 117.6(4) . . ?
O2 C31 Ni2 55.4(2) . . ?
O3 C31 Ni2 173.0(4) . . ?
O1 C31 Ni2 62.6(2) . . ?
O2 C31 Ni1 173.9(4) . . ?
O3 C31 Ni1 54.8(3) . . ?
O1 C31 Ni1 63.2(3) . . ?
Ni2 C31 Ni1 125.8(2) . . ?
C31 O1 Ni2 86.4(3) . . ?
C31 O1 Ni1 86.0(3) . . ?
Ni2 O1 Ni1 172.40(18) . . ?
C31 O2 Ni2 94.1(3) . . ?
C31 O3 Ni1 94.7(3) . . ?
C1 N1 C5 118.7(5) . . ?
C1 N1 Ni1 126.5(4) . . ?
C5 N1 Ni1 114.8(4) . . ?
N1 C1 C2 123.5(6) . . ?
N1 C1 H1 118.2 . . ?
C2 C1 H1 118.2 . . ?
C1 C2 C3 117.5(6) . . ?
C1 C2 C6 120.5(6) . . ?
C3 C2 C6 122.0(6) . . ?
O4 C3 C2 120.7(6) . . ?
O4 C3 C4 118.9(6) . . ?
C2 C3 C4 120.3(6) . . ?
C5 C4 C3 117.2(6) . . ?
C5 C4 C7 121.9(6) . . ?
C3 C4 C7 120.8(6) . . ?
N1 C5 C4 122.7(6) . . ?
N1 C5 C9 115.4(5) . . ?
C4 C5 C9 121.8(5) . . ?
C2 C6 H61 109.5 . . ?
C2 C6 H62 109.5 . . ?
H61 C6 H62 109.5 . . ?
C2 C6 H63 109.5 . . ?
H61 C6 H63 109.5 . . ?
H62 C6 H63 109.5 . . ?
C4 C7 H701 109.5 . . ?
C4 C7 H702 109.5 . . ?
H701 C7 H702 109.5 . . ?
C4 C7 H703 109.5 . . ?
H701 C7 H703 109.5 . . ?
H702 C7 H703 109.5 . . ?
C3 O4 C8 114.7(7) . . ?
O4 C8 H801 109.5 . . ?
O4 C8 H802 109.5 . . ?
H801 C8 H802 109.5 . . ?
O4 C8 H803 109.5 . . ?
H801 C8 H803 109.5 . . ?
H802 C8 H803 109.5 . . ?
N2 C9 C5 112.6(5) . . ?
N2 C9 H901 109.1 . . ?
C5 C9 H901 109.1 . . ?
N2 C9 H902 109.1 . . ?
C5 C9 H902 109.1 . . ?
H901 C9 H902 107.8 . . ?
C9 N2 C12 111.2(5) . . ?
C9 N2 C10 112.5(5) . . ?
C12 N2 C10 111.1(5) . . ?
C9 N2 Ni1 108.9(3) . . ?
C12 N2 Ni1 106.3(3) . . ?
C10 N2 Ni1 106.6(4) . . ?
N2 C10 C11 110.6(5) . . ?
N2 C10 H101 109.5 . . ?
C11 C10 H101 109.5 . . ?
N2 C10 H102 109.5 . . ?
C11 C10 H102 109.5 . . ?
H101 C10 H102 108.1 . . ?
N3 C11 C10 112.3(5) . . ?
N3 C11 H111 109.1 . . ?
C10 C11 H111 109.1 . . ?
N3 C11 H112 109.1 . . ?
C10 C11 H112 109.1 . . ?
H111 C11 H112 107.9 . . ?
C15 N3 C11 109.7(5) . . ?
C15 N3 C14 110.0(5) . . ?
C11 N3 C14 109.0(5) . . ?
C15 N3 Ni1 113.7(4) . . ?
C11 N3 Ni1 104.8(4) . . ?
C14 N3 Ni1 109.3(3) . . ?
N2 C12 C13 113.1(5) . . ?
N2 C12 H121 109.0 . . ?
C13 C12 H121 109.0 . . ?
N2 C12 H122 109.0 . . ?
C13 C12 H122 109.0 . . ?
H121 C12 H122 107.8 . . ?
C14 C13 C12 117.2(5) . . ?
C14 C13 H131 108.0 . . ?
C12 C13 H131 108.0 . . ?
C14 C13 H132 108.0 . . ?
C12 C13 H132 108.0 . . ?
H131 C13 H132 107.2 . . ?
N3 C14 C13 113.6(5) . . ?
N3 C14 H141 108.8 . . ?
C13 C14 H141 108.8 . . ?
N3 C14 H142 108.8 . . ?
C13 C14 H142 108.8 . . ?
H141 C14 H142 107.7 . . ?
N3 C15 H151 109.5 . . ?
N3 C15 H152 109.5 . . ?
H151 C15 H152 109.5 . . ?
N3 C15 H153 109.5 . . ?
H151 C15 H153 109.5 . . ?
H152 C15 H153 109.5 . . ?
Ni1 O5 H51 114.0(12) . . ?
Ni1 O5 H52 108(3) . . ?
H51 O5 H52 119.4(13) . . ?
C16 N4 C20 119.0(5) . . ?
C16 N4 Ni2 127.1(4) . . ?
C20 N4 Ni2 113.9(4) . . ?
N4 C16 C17 124.8(6) . . ?
N4 C16 H16 117.6 . . ?
C17 C16 H16 117.6 . . ?
C18 C17 C16 115.1(6) . . ?
C18 C17 C21 123.4(7) . . ?
C16 C17 C21 121.4(6) . . ?
C19 C18 C17 122.6(6) . . ?
C19 C18 O6 120.6(6) . . ?
C17 C18 O6 116.7(7) . . ?
C18 C19 C20 116.7(6) . . ?
C18 C19 C22 122.6(7) . . ?
C20 C19 C22 120.6(7) . . ?
N4 C20 C19 121.2(6) . . ?
N4 C20 C24 116.6(5) . . ?
C19 C20 C24 122.1(5) . . ?
C17 C21 H211 109.5 . . ?
C17 C21 H212 109.5 . . ?
H211 C21 H212 109.5 . . ?
C17 C21 H213 109.5 . . ?
H211 C21 H213 109.5 . . ?
H212 C21 H213 109.5 . . ?
C19 C22 H221 109.5 . . ?
C19 C22 H222 109.5 . . ?
H221 C22 H222 109.5 . . ?
C19 C22 H223 109.5 . . ?
H221 C22 H223 109.5 . . ?
H222 C22 H223 109.5 . . ?
C18 O6 C23 115.7(6) . . ?
O6 C23 H231 109.5 . . ?
O6 C23 H232 109.5 . . ?
H231 C23 H232 109.5 . . ?
O6 C23 H233 109.5 . . ?
H231 C23 H233 109.5 . . ?
H232 C23 H233 109.5 . . ?
N5 C24 C20 112.7(4) . . ?
N5 C24 H241 109.0 . . ?
C20 C24 H241 109.0 . . ?
N5 C24 H242 109.0 . . ?
C20 C24 H242 109.0 . . ?
H241 C24 H242 107.8 . . ?
C27 N5 C25 111.3(5) . . ?
C27 N5 C24 111.7(5) . . ?
C25 N5 C24 112.1(5) . . ?
C27 N5 Ni2 106.6(3) . . ?
C25 N5 Ni2 106.8(4) . . ?
C24 N5 Ni2 107.9(4) . . ?
N5 C25 C26 110.8(5) . . ?
N5 C25 H251 109.5 . . ?
C26 C25 H251 109.5 . . ?
N5 C25 H252 109.5 . . ?
C26 C25 H252 109.5 . . ?
H251 C25 H252 108.1 . . ?
N6 C26 C25 112.0(5) . . ?
N6 C26 H261 109.2 . . ?
C25 C26 H261 109.2 . . ?
N6 C26 H262 109.2 . . ?
C25 C26 H262 109.2 . . ?
H261 C26 H262 107.9 . . ?
C26 N6 C29 109.1(5) . . ?
C26 N6 C30 110.4(5) . . ?
C29 N6 C30 108.4(5) . . ?
C26 N6 Ni2 105.4(4) . . ?
C29 N6 Ni2 109.5(4) . . ?
C30 N6 Ni2 113.9(5) . . ?
N5 C27 C28 113.2(5) . . ?
N5 C27 H271 108.9 . . ?
C28 C27 H271 108.9 . . ?
N5 C27 H272 108.9 . . ?
C28 C27 H272 108.9 . . ?
H271 C27 H272 107.8 . . ?
C27 C28 C29 116.6(6) . . ?
C27 C28 H281 108.1 . . ?
C29 C28 H281 108.1 . . ?
C27 C28 H282 108.1 . . ?
C29 C28 H282 108.1 . . ?
H281 C28 H282 107.3 . . ?
N6 C29 C28 113.1(5) . . ?
N6 C29 H291 109.0 . . ?
C28 C29 H291 109.0 . . ?
N6 C29 H292 109.0 . . ?
C28 C29 H292 109.0 . . ?
H291 C29 H292 107.8 . . ?
N6 C30 H301 109.5 . . ?
N6 C30 H302 109.5 . . ?
H301 C30 H302 109.5 . . ?
N6 C30 H303 109.5 . . ?
H301 C30 H303 109.5 . . ?
H302 C30 H303 109.5 . . ?
Ni2 O7 H71 120.9(14) . . ?
Ni2 O7 H72 123.0(9) . . ?
H71 O7 H72 96.3(14) . . ?
H81 O8 H82 112.8(8) . . ?
H91 O9 H92 113.0(8) . . ?
O10 C32 C33 121.4(10) . . ?
O10 C32 C34 123.3(10) . . ?
C33 C32 C34 115.3(10) . . ?
C32 C33 H331 109.5 . . ?
C32 C33 H332 109.5 . . ?
H331 C33 H332 109.5 . . ?
C32 C33 H333 109.5 . . ?
H331 C33 H333 109.5 . . ?
H332 C33 H333 109.5 . . ?
C32 C34 H341 109.5 . . ?
C32 C34 H342 109.5 . . ?
H341 C34 H342 109.5 . . ?
C32 C34 H343 109.5 . . ?
H341 C34 H343 109.5 . . ?
H342 C34 H343 109.5 . . ?
O11 Cl1 O14 106.1(7) . . ?
O11 Cl1 O13 112.2(7) . . ?
O14 Cl1 O13 108.4(7) . . ?
O11 Cl1 O12 110.7(7) . . ?
O14 Cl1 O12 110.1(6) . . ?
O13 Cl1 O12 109.3(5) . . ?
O23 Cl2 O24 109.7(7) . . ?
O23 Cl2 O21 111.5(7) . . ?
O24 Cl2 O21 110.0(7) . . ?
O23 Cl2 O22 109.5(8) . . ?
O24 Cl2 O22 108.9(7) . . ?
O21 Cl2 O22 107.2(7) . . ?
O33 Cl3 O31 110.2(9) . . ?
O33 Cl3 O32 109.1(9) . . ?
O31 Cl3 O32 109.2(9) . . ?
O33 Cl3 O34 109.3(9) . . ?
O31 Cl3 O34 109.7(9) . . ?
O32 Cl3 O34 109.4(9) . . ?

loop_
_geom_bond_atom_site_label_1
_geom_bond_atom_site_label_2
_geom_bond_distance
_geom_bond_site_symmetry_2
_geom_bond_publ_flag
Ni1 N1 2.058(5) . ?
Ni1 O5 2.059(4) . ?
Ni1 O3 2.059(4) . ?
Ni1 N2 2.066(5) . ?
Ni1 N3 2.095(5) . ?
Ni1 O1 2.246(3) . ?
Ni1 C31 2.510(5) . ?
Ni2 O7 2.039(4) . ?
Ni2 N4 2.050(5) . ?
Ni2 O2 2.063(4) . ?
Ni2 N5 2.073(5) . ?
Ni2 N6 2.103(5) . ?
Ni2 O1 2.225(4) . ?
Ni2 C31 2.501(5) . ?
C31 O2 1.275(6) . ?
C31 O3 1.276(6) . ?
C31 O1 1.289(6) . ?
N1 C1 1.334(8) . ?
N1 C5 1.334(7) . ?
C1 C2 1.369(9) . ?
C1 H1 0.93 . ?
C2 C3 1.385(9) . ?
C2 C6 1.520(10) . ?
C3 O4 1.359(8) . ?
C3 C4 1.399(10) . ?
C4 C5 1.385(8) . ?
C4 C7 1.508(10) . ?
C5 C9 1.503(9) . ?
C6 H61 0.96 . ?
C6 H62 0.96 . ?
C6 H63 0.96 . ?
C7 H701 0.96 . ?
C7 H702 0.96 . ?
C7 H703 0.96 . ?
O4 C8 1.378(11) . ?
C8 H801 0.96 . ?
C8 H802 0.96 . ?
C8 H803 0.96 . ?
C9 N2 1.470(8) . ?
C9 H901 0.97 . ?
C9 H902 0.97 . ?
N2 C12 1.481(7) . ?
N2 C10 1.482(7) . ?
C10 C11 1.541(9) . ?
C10 H101 0.97 . ?
C10 H102 0.97 . ?
C11 N3 1.474(7) . ?
C11 H111 0.97 . ?
C11 H112 0.97 . ?
N3 C15 1.472(9) . ?
N3 C14 1.480(7) . ?
C12 C13 1.517(9) . ?
C12 H121 0.97 . ?
C12 H122 0.97 . ?
C13 C14 1.505(9) . ?
C13 H131 0.97 . ?
C13 H132 0.97 . ?
C14 H141 0.97 . ?
C14 H142 0.97 . ?
C15 H151 0.96 . ?
C15 H152 0.96 . ?
C15 H153 0.96 . ?
O5 H51 0.84 . ?
O5 H52 0.84 . ?
N4 C16 1.315(8) . ?
N4 C20 1.344(7) . ?
C16 C17 1.386(9) . ?
C16 H16 0.93 . ?
C17 C18 1.380(10) . ?
C17 C21 1.492(10) . ?
C18 C19 1.377(11) . ?
C18 O6 1.380(8) . ?
C19 C20 1.408(9) . ?
C19 C22 1.487(9) . ?
C20 C24 1.505(9) . ?
C21 H211 0.96 . ?
C21 H212 0.96 . ?
C21 H213 0.96 . ?
C22 H221 0.96 . ?
C22 H222 0.96 . ?
C22 H223 0.96 . ?
O6 C23 1.426(10) . ?
C23 H231 0.96 . ?
C23 H232 0.96 . ?
C23 H233 0.96 . ?
C24 N5 1.484(8) . ?
C24 H241 0.97 . ?
C24 H242 0.97 . ?
N5 C27 1.466(8) . ?
N5 C25 1.480(8) . ?
C25 C26 1.538(10) . ?
C25 H251 0.97 . ?
C25 H252 0.97 . ?
C26 N6 1.472(7) . ?
C26 H261 0.97 . ?
C26 H262 0.97 . ?
N6 C29 1.476(8) . ?
N6 C30 1.486(8) . ?
C27 C28 1.521(10) . ?
C27 H271 0.97 . ?
C27 H272 0.97 . ?
C28 C29 1.530(10) . ?
C28 H281 0.97 . ?
C28 H282 0.97 . ?
C29 H291 0.97 . ?
C29 H292 0.97 . ?
C30 H301 0.96 . ?
C30 H302 0.96 . ?
C30 H303 0.96 . ?
O7 H71 0.84 . ?
O7 H72 0.84 . ?
O8 H81 0.84 . ?
O8 H82 0.84 . ?
O9 H91 0.84 . ?
O9 H92 0.84 . ?
O10 C32 1.208(11) . ?
C32 C33 1.324(12) . ?
C32 C34 1.471(14) . ?
C33 H331 0.96 . ?
C33 H332 0.96 . ?
C33 H333 0.96 . ?
C34 H341 0.96 . ?
C34 H342 0.96 . ?
C34 H343 0.96 . ?
Cl1 O11 1.377(8) . ?
Cl1 O14 1.380(8) . ?
Cl1 O13 1.386(9) . ?
Cl1 O12 1.413(7) . ?
Cl2 O23 1.397(7) . ?
Cl2 O24 1.408(7) . ?
Cl2 O21 1.411(8) . ?
Cl2 O22 1.413(8) . ?
Cl3 O33 1.405(8) . ?
Cl3 O31 1.406(8) . ?
Cl3 O32 1.407(8) . ?
Cl3 O34 1.408(8) . ?

loop_
_geom_hbond_atom_site_label_D
_geom_hbond_atom_site_label_H
_geom_hbond_atom_site_label_A
_geom_hbond_distance_DH
_geom_hbond_distance_HA
_geom_hbond_distance_DA
_geom_hbond_angle_DHA
_geom_hbond_site_symmetry_A
O5 H51 O2 0.84 1.878(6) 2.708(5) 169.5(16) 4_466
O5 H52 O9 0.84 1.810(9) 2.642(5) 170(4) 4_466
O7 H71 O8 0.84 1.798(6) 2.623(5) 166.7(10) .
O7 H72 O3 0.84 1.814(5) 2.654(4) 177.1(15) 4_566
O8 H81 O10 0.84 1.883(11) 2.717(10) 171(3) .
O8 H82 O12 0.84 2.339(17) 3.111(8) 153(3) 4_556
O8 H82 O13 0.84 2.26(2) 2.990(10) 146(3) 4_556
O9 H91 O21 0.84 2.212(17) 3.019(15) 161(2) 4_466
O9 H91 O32 0.84 2.12(4) 2.88(3) 150.4(16) 4_466
O9 H92 O10 0.84 1.948(8) 2.773(9) 166.8(9) .

loop_
_geom_torsion_atom_site_label_1
_geom_torsion_atom_site_label_2
_geom_torsion_atom_site_label_3
_geom_torsion_atom_site_label_4
_geom_torsion
_geom_torsion_site_symmetry_1
_geom_torsion_site_symmetry_2
_geom_torsion_site_symmetry_3
_geom_torsion_site_symmetry_4
_geom_torsion_publ_flag
O2 C31 O1 Ni2 7.1(4) . . . . ?
O3 C31 O1 Ni2 -172.1(5) . . . . ?
Ni1 C31 O1 Ni2 -179.76(18) . . . . ?
O2 C31 O1 Ni1 -173.1(5) . . . . ?
O3 C31 O1 Ni1 7.6(4) . . . . ?
Ni2 C31 O1 Ni1 179.76(18) . . . . ?
O3 C31 O2 Ni2 171.5(5) . . . . ?
O1 C31 O2 Ni2 -7.7(5) . . . . ?
O2 C31 O3 Ni1 172.5(5) . . . . ?
O1 C31 O3 Ni1 -8.3(5) . . . . ?
C5 N1 C1 C2 -3.9(9) . . . . ?
Ni1 N1 C1 C2 173.8(5) . . . . ?
N1 C1 C2 C3 1.5(10) . . . . ?
N1 C1 C2 C6 179.6(6) . . . . ?
C1 C2 C3 O4 179.0(6) . . . . ?
C6 C2 C3 O4 1.0(11) . . . . ?
C1 C2 C3 C4 1.0(10) . . . . ?
C6 C2 C3 C4 -177.0(7) . . . . ?
O4 C3 C4 C5 -179.1(6) . . . . ?
C2 C3 C4 C5 -1.1(10) . . . . ?
O4 C3 C4 C7 -1.9(11) . . . . ?
C2 C3 C4 C7 176.1(7) . . . . ?
C1 N1 C5 C4 3.7(9) . . . . ?
Ni1 N1 C5 C4 -174.2(5) . . . . ?
C1 N1 C5 C9 -174.1(5) . . . . ?
Ni1 N1 C5 C9 7.9(7) . . . . ?
C3 C4 C5 N1 -1.3(10) . . . . ?
C7 C4 C5 N1 -178.5(7) . . . . ?
C3 C4 C5 C9 176.4(6) . . . . ?
C7 C4 C5 C9 -0.8(11) . . . . ?
C2 C3 O4 C8 86.5(10) . . . . ?
C4 C3 O4 C8 -95.5(9) . . . . ?
N1 C5 C9 N2 -24.3(7) . . . . ?
C4 C5 C9 N2 157.8(6) . . . . ?
C5 C9 N2 C12 -89.0(6) . . . . ?
C5 C9 N2 C10 145.6(5) . . . . ?
C5 C9 N2 Ni1 27.7(6) . . . . ?
C9 N2 C10 C11 -154.1(5) . . . . ?
C12 N2 C10 C11 80.5(7) . . . . ?
Ni1 N2 C10 C11 -34.8(6) . . . . ?
N2 C10 C11 N3 -1.4(8) . . . . ?
C10 C11 N3 C15 158.5(6) . . . . ?
C10 C11 N3 C14 -80.9(7) . . . . ?
C10 C11 N3 Ni1 36.1(6) . . . . ?
C9 N2 C12 C13 -167.7(5) . . . . ?
C10 N2 C12 C13 -41.5(7) . . . . ?
Ni1 N2 C12 C13 74.0(5) . . . . ?
N2 C12 C13 C14 -49.2(7) . . . . ?
C15 N3 C14 C13 167.2(5) . . . . ?
C11 N3 C14 C13 46.9(6) . . . . ?
Ni1 N3 C14 C13 -67.2(5) . . . . ?
C12 C13 C14 N3 45.3(7) . . . . ?
C20 N4 C16 C17 -3.1(9) . . . . ?
Ni2 N4 C16 C17 175.5(5) . . . . ?
N4 C16 C17 C18 4.3(9) . . . . ?
N4 C16 C17 C21 -175.8(6) . . . . ?
C16 C17 C18 C19 0.9(10) . . . . ?
C21 C17 C18 C19 -179.0(6) . . . . ?
C16 C17 C18 O6 176.5(6) . . . . ?
C21 C17 C18 O6 -3.4(10) . . . . ?
C17 C18 C19 C20 -6.6(10) . . . . ?
O6 C18 C19 C20 178.0(6) . . . . ?
C17 C18 C19 C22 171.2(7) . . . . ?
O6 C18 C19 C22 -4.3(10) . . . . ?
C16 N4 C20 C19 -3.2(8) . . . . ?
Ni2 N4 C20 C19 178.0(4) . . . . ?
C16 N4 C20 C24 -179.2(5) . . . . ?
Ni2 N4 C20 C24 2.0(6) . . . . ?
C18 C19 C20 N4 7.9(9) . . . . ?
C22 C19 C20 N4 -169.9(6) . . . . ?
C18 C19 C20 C24 -176.5(6) . . . . ?
C22 C19 C20 C24 5.7(9) . . . . ?
C19 C18 O6 C23 -73.2(10) . . . . ?
C17 C18 O6 C23 111.2(8) . . . . ?
N4 C20 C24 N5 -20.1(7) . . . . ?
C19 C20 C24 N5 164.0(5) . . . . ?
C20 C24 N5 C27 -90.0(6) . . . . ?
C20 C24 N5 C25 144.3(5) . . . . ?
C20 C24 N5 Ni2 26.9(5) . . . . ?
C27 N5 C25 C26 80.9(7) . . . . ?
C24 N5 C25 C26 -153.1(5) . . . . ?
Ni2 N5 C25 C26 -35.1(7) . . . . ?
N5 C25 C26 N6 -1.2(8) . . . . ?
C25 C26 N6 C29 -81.5(7) . . . . ?
C25 C26 N6 C30 159.4(6) . . . . ?
C25 C26 N6 Ni2 36.0(6) . . . . ?
C25 N5 C27 C28 -41.2(7) . . . . ?
C24 N5 C27 C28 -167.4(5) . . . . ?
Ni2 N5 C27 C28 74.9(5) . . . . ?
N5 C27 C28 C29 -49.4(8) . . . . ?
C26 N6 C29 C28 47.3(7) . . . . ?
C30 N6 C29 C28 167.5(6) . . . . ?
Ni2 N6 C29 C28 -67.7(6) . . . . ?
C27 C28 C29 N6 45.2(8) . . . . ?
